data_4029879
loop_
_publ_author_name
'Li, Pengfei'
'Cheng, Guolin'
'Zhang, Hong'
'Xu, Xianxiang'
'Gao, Jingyuan'
'Cui, Xiuling'

_publ_section_title
;
 Copper-Catalyzed One-Pot Synthesis of Unsymmetrical Arylurea Derivatives
 via Tandem Reaction of Diaryliodonium Salts with N-Arylcyanamide.
;
_journal_issue 17
_journal_name_full 'The Journal of organic chemistry'
_journal_page_first 8156
_journal_page_last 8162
_journal_paper_doi 10.1021/jo501334u
_journal_volume 79
_journal_year 2014
_chemical_formula_moiety 'C21 H20 N2 O'
_chemical_formula_sum 'C21 H20 N2 O'
_chemical_formula_weight 316.39
_chemical_name_systematic
;
 ? 
;
_space_group_crystal_system orthorhombic
_space_group_IT_number 61
_space_group_name_Hall '-P 2ac 2ab'
_space_group_name_H-M_alt 'P b c a'
_symmetry_space_group_name_Hall '-P 2ac 2ab'
_symmetry_space_group_name_H-M 'P b c a'
_atom_sites_solution_hydrogens geom
_atom_sites_solution_primary direct
_atom_sites_solution_secondary difmap
_audit_creation_date 2014-04-22
_audit_creation_method
;
Olex2 1.2
(compiled 2014.03.20 svn.r2914 for OlexSys, GUI svn.r4816)
;
_cell_angle_alpha 90.00
_cell_angle_beta 90.00
_cell_angle_gamma 90.00
_cell_formula_units_Z 8
_cell_length_a 10.1979(3)
_cell_length_b 15.8821(4)
_cell_length_c 21.6227(8)
_cell_measurement_reflns_used 2308
_cell_measurement_temperature 291(2)
_cell_measurement_theta_max 71.1180
_cell_measurement_theta_min 4.0880
_cell_volume 3502.10(19)
_computing_cell_refinement
;
CrysAlisPro, Agilent Technologies,
Version 1.171.36.28 (release 01-02-2013 CrysAlis171 .NET)
(compiled Feb  1 2013,16:14:44)
;
_computing_data_collection
;
CrysAlisPro, Agilent Technologies,
Version 1.171.36.28 (release 01-02-2013 CrysAlis171 .NET)
(compiled Feb  1 2013,16:14:44)
;
_computing_data_reduction
;
CrysAlisPro, Agilent Technologies,
Version 1.171.36.28 (release 01-02-2013 CrysAlis171 .NET)
(compiled Feb  1 2013,16:14:44)
;
_computing_molecular_graphics 'Olex2 (Dolomanov et al., 2009)'
_computing_publication_material 'Olex2 (Dolomanov et al., 2009)'
_computing_structure_refinement 'ShelXL (Sheldrick, 2008)'
_computing_structure_solution 'ShelXS (Sheldrick, 2008)'
_diffrn_ambient_temperature 291.15
_diffrn_detector_area_resol_mean 16.2312
_diffrn_measured_fraction_theta_full 0.996
_diffrn_measured_fraction_theta_max 0.996
_diffrn_measurement_device_type 'Xcalibur, Eos, Gemini'
_diffrn_measurement_method '\w scans'
_diffrn_orient_matrix_UB_11 0.0090535000
_diffrn_orient_matrix_UB_12 0.0962246000
_diffrn_orient_matrix_UB_13 0.0085189000
_diffrn_orient_matrix_UB_21 0.0117694000
_diffrn_orient_matrix_UB_22 0.0110960000
_diffrn_orient_matrix_UB_23 -0.0705905000
_diffrn_orient_matrix_UB_31 -0.1503357000
_diffrn_orient_matrix_UB_32 0.0066918000
_diffrn_orient_matrix_UB_33 -0.0050054000
_diffrn_radiation_monochromator graphite
_diffrn_radiation_type CuK\a
_diffrn_radiation_wavelength 1.54184
_diffrn_reflns_av_R_equivalents 0.0158
_diffrn_reflns_av_unetI/netI 0.0218
_diffrn_reflns_limit_h_max 6
_diffrn_reflns_limit_h_min -12
_diffrn_reflns_limit_k_max 18
_diffrn_reflns_limit_k_min -16
_diffrn_reflns_limit_l_max 23
_diffrn_reflns_limit_l_min -25
_diffrn_reflns_number 7231
_diffrn_reflns_theta_full 67.03
_diffrn_reflns_theta_max 67.03
_diffrn_reflns_theta_min 4.09
_diffrn_source 'Enhance (Cu) X-ray Source'
_exptl_absorpt_coefficient_mu 0.583
_exptl_absorpt_correction_T_max 1.00000
_exptl_absorpt_correction_T_min 0.96989
_exptl_absorpt_correction_type multi-scan
_exptl_absorpt_process_details
;
CrysAlisPro, Agilent Technologies,
Version 1.171.36.28 (release 01-02-2013 CrysAlis171 .NET)
(compiled Feb  1 2013,16:14:44)
Empirical absorption correction using spherical harmonics,
 implemented in SCALE3 ABSPACK scaling algorithm.
;
_exptl_crystal_colour
;
;
_exptl_crystal_density_diffrn 1.200
_exptl_crystal_density_method 'not measured'
_exptl_crystal_description
;
;
_exptl_crystal_F_000 1344
_exptl_crystal_size_max 0.2
_exptl_crystal_size_mid 0.18
_exptl_crystal_size_min 0.16
_refine_diff_density_max 0.118
_refine_diff_density_min -0.137
_refine_diff_density_rms 0.026
_refine_ls_extinction_coef 0.00026(10)
_refine_ls_extinction_expression Fc^*^=kFc[1+0.001xFc^2^\l^3^/sin(2\q)]^-1/4^
_refine_ls_extinction_method SHELXL
_refine_ls_goodness_of_fit_ref 1.026
_refine_ls_hydrogen_treatment mixed
_refine_ls_matrix_type full
_refine_ls_number_parameters 224
_refine_ls_number_reflns 3109
_refine_ls_number_restraints 0
_refine_ls_restrained_S_all 1.026
_refine_ls_R_factor_all 0.0626
_refine_ls_R_factor_gt 0.0450
_refine_ls_shift/su_max 0.000
_refine_ls_shift/su_mean 0.000
_refine_ls_structure_factor_coef Fsqd
_refine_ls_weighting_details 'calc w=1/[\s^2^(Fo^2^)+(0.0556P)^2^+0.6034P] where P=(Fo^2^+2Fc^2^)/3'
_refine_ls_weighting_scheme calc
_refine_ls_wR_factor_gt 0.1145
_refine_ls_wR_factor_ref 0.1256
_reflns_number_gt 2324
_reflns_number_total 3109
_reflns_threshold_expression >2sigma(I)
_cod_data_source_file jo501334u_si_002.cif
_cod_data_source_block 20140475
_cod_depositor_comments 'Adding full bibliography for 4029879.cif.'
_cod_original_cell_volume 3502.10(18)
_cod_database_code 4029879
_chemical_oxdiff_formula C20H20N4O4
_reflns_odcompleteness_completeness 99.49
_reflns_odcompleteness_iscentric 1
_reflns_odcompleteness_theta 66.97
_olex2_refinement_description
;
1. Fixed Uiso
 At 1.2 times of:
  All C(H) groups
 At 1.5 times of:
  All C(H,H,H) groups
2.a Aromatic/amide H refined with riding coordinates:
 C1(H1A), C2(H2), C3(H3), C4(H4), C5(H5), C9(H9), C10(H10), C11(H11), C12(H12),
  C13(H13), C15(H15), C17(H17), C19(H19)
2.b Idealised Me refined as rotating group:
 C20(H20A,H20B,H20C), C21(H21A,H21B,H21C)
;

loop_
_space_group_symop_id
_space_group_symop_operation_xyz
1 'x, y, z'
2 '-x+1/2, -y, z+1/2'
3 'x+1/2, -y+1/2, -z'
4 '-x, y+1/2, -z+1/2'
5 '-x, -y, -z'
6 'x-1/2, y, -z-1/2'
7 '-x-1/2, y-1/2, z'
8 'x, -y-1/2, z-1/2'

loop_
_atom_site_label
_atom_site_type_symbol
_atom_site_fract_x
_atom_site_fract_y
_atom_site_fract_z
_atom_site_U_iso_or_equiv
_atom_site_adp_type
_atom_site_occupancy
_atom_site_calc_flag
_atom_site_refinement_flags_posn
O1 O 0.74534(12) 0.49987(10) 0.21628(6) 0.0672(4) Uani 1 d .
N1 N 0.52858(15) 0.52406(12) 0.23410(7) 0.0619(4) Uani 1 d .
N2 N 0.65332(14) 0.44702(11) 0.30413(7) 0.0609(4) Uani 1 d .
C1 C 0.39279(19) 0.62178(14) 0.17916(10) 0.0674(5) Uani 1 d .
H1A H 0.3479 0.6319 0.2158 0.081 Uiso 1 calc R
C2 C 0.3544(2) 0.66166(17) 0.12534(12) 0.0840(7) Uani 1 d .
H2 H 0.2838 0.6987 0.1259 0.101 Uiso 1 calc R
C3 C 0.4200(2) 0.64678(19) 0.07090(12) 0.0938(8) Uani 1 d .
H3 H 0.3942 0.6738 0.0347 0.113 Uiso 1 calc R
C4 C 0.5239(2) 0.59178(18) 0.07022(11) 0.0890(8) Uani 1 d .
H4 H 0.5677 0.5812 0.0333 0.107 Uiso 1 calc R
C5 C 0.5639(2) 0.55202(16) 0.12360(9) 0.0728(6) Uani 1 d .
H5 H 0.6351 0.5154 0.1227 0.087 Uiso 1 calc R
C6 C 0.49846(16) 0.56649(13) 0.17859(8) 0.0572(5) Uani 1 d .
C7 C 0.64866(17) 0.49130(13) 0.24867(8) 0.0565(4) Uani 1 d .
C8 C 0.76015(17) 0.39019(13) 0.31438(9) 0.0599(5) Uani 1 d .
C9 C 0.7970(2) 0.33343(15) 0.26959(10) 0.0765(6) Uani 1 d .
H9 H 0.7526 0.3321 0.2320 0.092 Uiso 1 calc R
C10 C 0.8998(3) 0.27813(17) 0.28015(13) 0.0904(8) Uani 1 d .
H10 H 0.9246 0.2401 0.2497 0.108 Uiso 1 calc R
C11 C 0.9648(2) 0.27972(18) 0.33579(13) 0.0922(8) Uani 1 d .
H11 H 1.0346 0.2433 0.3428 0.111 Uiso 1 calc R
C12 C 0.9267(2) 0.33487(18) 0.38070(13) 0.0903(8) Uani 1 d .
H12 H 0.9697 0.3350 0.4186 0.108 Uiso 1 calc R
C13 C 0.82478(19) 0.39055(16) 0.37045(10) 0.0715(6) Uani 1 d .
H13 H 0.7999 0.4281 0.4013 0.086 Uiso 1 calc R
C14 C 0.55282(16) 0.45227(13) 0.35071(8) 0.0546(5) Uani 1 d .
C15 C 0.48431(17) 0.38082(14) 0.36661(9) 0.0610(5) Uani 1 d .
H15 H 0.5031 0.3301 0.3471 0.073 Uiso 1 calc R
C16 C 0.38774(18) 0.38400(14) 0.41146(10) 0.0654(5) Uani 1 d .
C17 C 0.36218(18) 0.46015(14) 0.43977(9) 0.0649(5) Uani 1 d .
H17 H 0.2974 0.4627 0.4700 0.078 Uiso 1 calc R
C18 C 0.42971(18) 0.53283(13) 0.42467(8) 0.0609(5) Uani 1 d .
C19 C 0.52710(18) 0.52796(13) 0.37966(9) 0.0591(5) Uani 1 d .
H19 H 0.5748 0.5757 0.3691 0.071 Uiso 1 calc R
C20 C 0.3106(2) 0.30582(18) 0.42792(15) 0.1002(9) Uani 1 d .
H20A H 0.3288 0.2623 0.3983 0.150 Uiso 1 calc GR
H20B H 0.2186 0.3185 0.4275 0.150 Uiso 1 calc GR
H20C H 0.3354 0.2870 0.4684 0.150 Uiso 1 calc GR
C21 C 0.3990(2) 0.61545(16) 0.45559(11) 0.0847(7) Uani 1 d .
H21A H 0.4740 0.6518 0.4532 0.127 Uiso 1 calc GR
H21B H 0.3773 0.6057 0.4982 0.127 Uiso 1 calc GR
H21C H 0.3260 0.6416 0.4351 0.127 Uiso 1 calc GR
H1 H 0.4695(19) 0.5117(12) 0.2575(9) 0.055(5) Uiso 1 d .

loop_
_atom_site_aniso_label
_atom_site_aniso_U_11
_atom_site_aniso_U_22
_atom_site_aniso_U_33
_atom_site_aniso_U_23
_atom_site_aniso_U_13
_atom_site_aniso_U_12
O1 0.0417(6) 0.1020(11) 0.0581(7) 0.0143(7) 0.0055(6) 0.0042(7)
N1 0.0411(8) 0.0913(12) 0.0533(9) 0.0103(8) 0.0045(7) 0.0055(8)
N2 0.0452(8) 0.0856(11) 0.0519(8) 0.0085(8) 0.0047(6) 0.0100(7)
C1 0.0495(10) 0.0818(14) 0.0709(12) 0.0029(11) -0.0021(9) 0.0042(10)
C2 0.0576(12) 0.0929(17) 0.1014(18) 0.0181(15) -0.0134(12) 0.0101(12)
C3 0.0726(15) 0.131(2) 0.0782(15) 0.0340(16) -0.0149(13) 0.0009(15)
C4 0.0713(14) 0.137(2) 0.0591(12) 0.0161(14) -0.0016(11) 0.0057(15)
C5 0.0587(12) 0.1029(17) 0.0569(11) 0.0046(11) -0.0015(9) 0.0108(11)
C6 0.0419(9) 0.0729(12) 0.0568(10) 0.0042(9) -0.0032(7) -0.0027(8)
C7 0.0428(9) 0.0763(12) 0.0503(9) 0.0027(9) 0.0010(7) 0.0019(8)
C8 0.0403(9) 0.0796(13) 0.0598(10) 0.0114(10) 0.0063(8) 0.0014(8)
C9 0.0689(13) 0.0949(16) 0.0658(12) 0.0080(12) 0.0086(10) 0.0143(12)
C10 0.0846(16) 0.0938(17) 0.0927(17) 0.0140(14) 0.0271(14) 0.0272(14)
C11 0.0573(12) 0.111(2) 0.1087(19) 0.0360(17) 0.0104(13) 0.0218(13)
C12 0.0578(13) 0.120(2) 0.0928(17) 0.0231(16) -0.0161(12) 0.0071(14)
C13 0.0557(11) 0.0913(16) 0.0674(12) 0.0051(11) -0.0058(9) 0.0006(11)
C14 0.0399(8) 0.0767(13) 0.0472(9) 0.0027(9) -0.0018(7) 0.0030(8)
C15 0.0457(9) 0.0775(13) 0.0597(10) -0.0034(10) -0.0019(8) -0.0010(9)
C16 0.0442(9) 0.0842(14) 0.0676(11) 0.0048(11) 0.0042(9) -0.0013(9)
C17 0.0444(9) 0.0944(15) 0.0558(10) 0.0104(11) 0.0066(8) 0.0097(10)
C18 0.0550(10) 0.0788(13) 0.0488(9) 0.0025(9) -0.0052(8) 0.0158(9)
C19 0.0506(10) 0.0707(12) 0.0560(10) 0.0082(9) -0.0031(8) 0.0030(9)
C20 0.0680(14) 0.1033(19) 0.129(2) 0.0051(18) 0.0253(15) -0.0207(14)
C21 0.0854(15) 0.0921(17) 0.0765(14) -0.0006(13) 0.0013(12) 0.0273(13)

loop_
_atom_type_symbol
_atom_type_description
_atom_type_scat_dispersion_real
_atom_type_scat_dispersion_imag
_atom_type_scat_source
C C 0.0181 0.0091 'International Tables Vol C Tables 4.2.6.8 and 6.1.1.4'
H H 0.0000 0.0000 'International Tables Vol C Tables 4.2.6.8 and 6.1.1.4'
N N 0.0311 0.0180 'International Tables Vol C Tables 4.2.6.8 and 6.1.1.4'
O O 0.0492 0.0322 'International Tables Vol C Tables 4.2.6.8 and 6.1.1.4'

loop_
_geom_angle_atom_site_label_1
_geom_angle_atom_site_label_2
_geom_angle_atom_site_label_3
_geom_angle
C6 N1 H1 119.0(14)
C7 N1 C6 124.96(16)
C7 N1 H1 115.5(14)
C7 N2 C8 118.56(15)
C7 N2 C14 123.35(15)
C8 N2 C14 118.02(15)
C2 C1 H1A 119.9
C2 C1 C6 120.1(2)
C6 C1 H1A 119.9
C1 C2 H2 119.9
C3 C2 C1 120.3(2)
C3 C2 H2 119.9
C2 C3 H3 120.2
C4 C3 C2 119.6(2)
C4 C3 H3 120.2
C3 C4 H4 119.6
C3 C4 C5 120.8(2)
C5 C4 H4 119.6
C4 C5 H5 120.0
C4 C5 C6 120.1(2)
C6 C5 H5 120.0
C1 C6 N1 117.60(17)
C5 C6 N1 123.17(18)
C5 C6 C1 119.13(19)
O1 C7 N1 123.39(18)
O1 C7 N2 121.67(16)
N1 C7 N2 114.94(16)
C9 C8 N2 120.77(18)
C9 C8 C13 119.41(19)
C13 C8 N2 119.79(19)
C8 C9 H9 119.8
C8 C9 C10 120.4(2)
C10 C9 H9 119.8
C9 C10 H10 120.1
C11 C10 C9 119.8(3)
C11 C10 H10 120.1
C10 C11 H11 120.1
C12 C11 C10 119.8(2)
C12 C11 H11 120.1
C11 C12 H12 119.6
C11 C12 C13 120.7(2)
C13 C12 H12 119.6
C8 C13 C12 119.8(2)
C8 C13 H13 120.1
C12 C13 H13 120.1
C15 C14 N2 119.25(18)
C15 C14 C19 120.55(17)
C19 C14 N2 120.19(18)
C14 C15 H15 119.8
C14 C15 C16 120.4(2)
C16 C15 H15 119.8
C15 C16 C20 120.4(2)
C17 C16 C15 118.5(2)
C17 C16 C20 121.11(19)
C16 C17 H17 118.9
C16 C17 C18 122.17(18)
C18 C17 H17 118.9
C17 C18 C19 118.28(19)
C17 C18 C21 121.24(19)
C19 C18 C21 120.5(2)
C14 C19 C18 120.04(19)
C14 C19 H19 120.0
C18 C19 H19 120.0
C16 C20 H20A 109.5
C16 C20 H20B 109.5
C16 C20 H20C 109.5
H20A C20 H20B 109.5
H20A C20 H20C 109.5
H20B C20 H20C 109.5
C18 C21 H21A 109.5
C18 C21 H21B 109.5
C18 C21 H21C 109.5
H21A C21 H21B 109.5
H21A C21 H21C 109.5
H21B C21 H21C 109.5

loop_
_geom_bond_atom_site_label_1
_geom_bond_atom_site_label_2
_geom_bond_distance
O1 C7 1.217(2)
N1 C6 1.410(2)
N1 C7 1.367(2)
N1 H1 0.810(19)
N2 C7 1.391(2)
N2 C8 1.432(2)
N2 C14 1.439(2)
C1 H1A 0.9300
C1 C2 1.382(3)
C1 C6 1.390(3)
C2 H2 0.9300
C2 C3 1.375(3)
C3 H3 0.9300
C3 C4 1.373(3)
C4 H4 0.9300
C4 C5 1.378(3)
C5 H5 0.9300
C5 C6 1.383(3)
C8 C9 1.375(3)
C8 C13 1.380(3)
C9 H9 0.9300
C9 C10 1.387(3)
C10 H10 0.9300
C10 C11 1.374(4)
C11 H11 0.9300
C11 C12 1.364(4)
C12 H12 0.9300
C12 C13 1.382(3)
C13 H13 0.9300
C14 C15 1.376(3)
C14 C19 1.380(3)
C15 H15 0.9300
C15 C16 1.383(3)
C16 C17 1.380(3)
C16 C20 1.512(3)
C17 H17 0.9300
C17 C18 1.383(3)
C18 C19 1.393(3)
C18 C21 1.506(3)
C19 H19 0.9300
C20 H20A 0.9600
C20 H20B 0.9600
C20 H20C 0.9600
C21 H21A 0.9600
C21 H21B 0.9600
C21 H21C 0.9600

loop_
_geom_hbond_atom_site_label_D
_geom_hbond_atom_site_label_H
_geom_hbond_atom_site_label_A
_geom_hbond_distance_DH
_geom_hbond_distance_HA
_geom_hbond_distance_DA
_geom_hbond_angle_DHA
_geom_hbond_site_symmetry_A
N1 H1 O1 0.810(19) 2.36(2) 3.105(2) 152.7(18) 6_556

loop_
_geom_torsion_atom_site_label_1
_geom_torsion_atom_site_label_2
_geom_torsion_atom_site_label_3
_geom_torsion_atom_site_label_4
_geom_torsion
N2 C8 C9 C10 -179.4(2)
N2 C8 C13 C12 179.1(2)
N2 C14 C15 C16 179.65(16)
N2 C14 C19 C18 179.93(15)
C1 C2 C3 C4 0.2(4)
C2 C1 C6 N1 -176.5(2)
C2 C1 C6 C5 -0.1(3)
C2 C3 C4 C5 -0.7(4)
C3 C4 C5 C6 0.8(4)
C4 C5 C6 N1 175.8(2)
C4 C5 C6 C1 -0.4(3)
C6 N1 C7 O1 4.5(3)
C6 N1 C7 N2 -175.74(18)
C6 C1 C2 C3 0.2(4)
C7 N1 C6 C1 -156.7(2)
C7 N1 C6 C5 27.0(3)
C7 N2 C8 C9 -47.4(3)
C7 N2 C8 C13 134.5(2)
C7 N2 C14 C15 118.4(2)
C7 N2 C14 C19 -62.6(2)
C8 N2 C7 O1 -18.8(3)
C8 N2 C7 N1 161.50(18)
C8 N2 C14 C15 -58.6(2)
C8 N2 C14 C19 120.5(2)
C8 C9 C10 C11 0.3(4)
C9 C8 C13 C12 0.9(3)
C9 C10 C11 C12 1.0(4)
C10 C11 C12 C13 -1.3(4)
C11 C12 C13 C8 0.4(4)
C13 C8 C9 C10 -1.3(3)
C14 N2 C7 O1 164.31(19)
C14 N2 C7 N1 -15.4(3)
C14 N2 C8 C9 129.7(2)
C14 N2 C8 C13 -48.4(3)
C14 C15 C16 C17 -0.1(3)
C14 C15 C16 C20 178.7(2)
C15 C14 C19 C18 -1.0(3)
C15 C16 C17 C18 0.1(3)
C16 C17 C18 C19 -0.5(3)
C16 C17 C18 C21 179.21(19)
C17 C18 C19 C14 1.0(3)
C19 C14 C15 C16 0.6(3)
C20 C16 C17 C18 -178.7(2)
C21 C18 C19 C14 -178.74(17)
